data_4507442
loop_
_publ_author_name
'Suzuki, Tsuyoshi'
'Okamoto, Toshihiro'
'Saeki, Akinori'
'Seki, Shu'
'Sato, Hiroyasu'
'Matsuo, Yutaka'

_publ_section_title
;
 Formation of photoconductive nanowires of tetracene derivative in
 composite thin film.
;
_journal_issue 6
_journal_name_full 'ACS applied materials &amp; interfaces'
_journal_page_first 1937
_journal_page_last 1942
_journal_paper_doi 10.1021/am302914w
_journal_volume 5
_journal_year 2013
_chemical_formula_moiety 'C26 H21 N O2 S2'
_chemical_formula_sum 'C26 H21 N O2 S2'
_chemical_formula_weight 443.58
_space_group_IT_number 14
_symmetry_cell_setting monoclinic
_symmetry_Int_Tables_number 14
_symmetry_space_group_name_Hall '-P 2yn'
_symmetry_space_group_name_H-M 'P 1 21/n 1'
_atom_sites_solution_hydrogens geom
_atom_sites_solution_primary direct
_atom_sites_solution_secondary difmap
_cell_angle_alpha 90.0000
_cell_angle_beta 90.676(6)
_cell_angle_gamma 90.0000
_cell_formula_units_Z 4
_cell_length_a 5.05464(9)
_cell_length_b 23.4235(4)
_cell_length_c 16.7903(3)
_cell_measurement_reflns_used 17523
_cell_measurement_temperature 93
_cell_measurement_theta_max 68.19
_cell_measurement_theta_min 3.24
_cell_volume 1987.79(6)
_computing_cell_refinement 'RAPID AUTO'
_computing_data_collection 'RAPID AUTO (Rigaku, ????)'
_computing_data_reduction 'RAPID AUTO'
_computing_molecular_graphics 'CrystalStructure 4.0'
_computing_publication_material 'CrystalStructure 4.0 (Rigaku, 2011)'
_computing_structure_refinement 'SHELXL97 (Sheldrick, 2008)'
_computing_structure_solution 'Il Milione (Burla, et al., 2007)'
_diffrn_ambient_temperature 93
_diffrn_detector_area_resol_mean 10.000
_diffrn_measured_fraction_theta_full 0.985
_diffrn_measured_fraction_theta_max 0.985
_diffrn_measurement_device_type 'Rigaku R-AXIS RAPID'
_diffrn_measurement_method \w
_diffrn_radiation_type 'Cu K\a'
_diffrn_radiation_wavelength 1.54187
_diffrn_reflns_av_R_equivalents 0.0282
_diffrn_reflns_limit_h_max 6
_diffrn_reflns_limit_h_min -6
_diffrn_reflns_limit_k_max 27
_diffrn_reflns_limit_k_min -28
_diffrn_reflns_limit_l_max 20
_diffrn_reflns_limit_l_min -20
_diffrn_reflns_number 22976
_diffrn_reflns_theta_full 68.23
_diffrn_reflns_theta_max 68.23
_diffrn_reflns_theta_min 3.24
_diffrn_standards_number 0
_exptl_absorpt_coefficient_mu 2.630
_exptl_absorpt_correction_T_max 0.924
_exptl_absorpt_correction_T_min 0.731
_exptl_absorpt_correction_type multi-scan
_exptl_absorpt_process_details 'ABSCOR (Rigaku, 1995)'
_exptl_crystal_colour black
_exptl_crystal_density_diffrn 1.482
_exptl_crystal_density_method 'not measured'
_exptl_crystal_description needle
_exptl_crystal_F_000 928.00
_exptl_crystal_size_max 0.650
_exptl_crystal_size_mid 0.090
_exptl_crystal_size_min 0.030
_refine_diff_density_max 0.47
_refine_diff_density_min -0.26
_refine_ls_extinction_method none
_refine_ls_goodness_of_fit_ref 1.120
_refine_ls_hydrogen_treatment constr
_refine_ls_number_parameters 281
_refine_ls_number_reflns 3573
_refine_ls_number_restraints 0
_refine_ls_R_factor_gt 0.0397
_refine_ls_shift/su_max 0.000
_refine_ls_structure_factor_coef Fsqd
_refine_ls_weighting_details 'w = 1/[\s^2^(Fo^2^)+(0.0452P)^2^+2.8640P] where P=(Fo^2^+2Fc^2^)/3'
_refine_ls_weighting_scheme calc
_refine_ls_wR_factor_ref 0.1119
_reflns_number_gt 3266
_reflns_number_total 3573
_reflns_threshold_expression F^2^>2.0\s(F^2^)
_cod_data_source_file am302914w_si_002.cif
_cod_data_source_block HexylTIDS
_cod_database_code 4507442

loop_
_symmetry_equiv_pos_site_id
_symmetry_equiv_pos_as_xyz
1 +X,+Y,+Z
2 1/2-X,1/2+Y,1/2-Z
3 -X,-Y,-Z
4 1/2+X,1/2-Y,1/2+Z

loop_
_atom_site_label
_atom_site_type_symbol
_atom_site_fract_x
_atom_site_fract_y
_atom_site_fract_z
_atom_site_U_iso_or_equiv
_atom_site_adp_type
_atom_site_occupancy
_atom_site_symmetry_multiplicity
_atom_site_calc_flag
_atom_site_refinement_flags
S1 S -0.16875(11) 0.24507(2) -0.24054(3) 0.01694(16) Uani 1 4 d .
S2 S 0.14415(11) 0.19578(2) -0.20080(3) 0.01707(16) Uani 1 4 d .
O1 O 0.4814(3) 0.33903(7) 0.14062(9) 0.0187(4) Uani 1 4 d .
O2 O -0.1923(3) 0.44819(7) 0.05176(10) 0.0223(4) Uani 1 4 d .
N1 N 0.1594(4) 0.39420(8) 0.08762(11) 0.0149(4) Uani 1 4 d .
C1 C -0.4700(5) 0.42636(10) -0.08907(14) 0.0166(5) Uani 1 4 d .
C2 C -0.6597(5) 0.43442(10) -0.14683(14) 0.0187(5) Uani 1 4 d .
C3 C -0.6926(5) 0.39547(10) -0.21040(14) 0.0187(5) Uani 1 4 d .
C4 C -0.5296(5) 0.34932(10) -0.21494(14) 0.0171(5) Uani 1 4 d .
C5 C -0.3292(4) 0.33975(9) -0.15647(13) 0.0154(5) Uani 1 4 d .
C6 C -0.1584(4) 0.29277(9) -0.16129(13) 0.0152(5) Uani 1 4 d .
C7 C 0.0371(4) 0.28217(9) -0.10277(13) 0.0146(4) Uani 1 4 d .
C8 C 0.1982(4) 0.23431(9) -0.11369(13) 0.0151(5) Uani 1 4 d .
C9 C 0.3970(4) 0.21965(9) -0.05759(13) 0.0151(5) Uani 1 4 d .
C10 C 0.5554(5) 0.17007(10) -0.06844(14) 0.0181(5) Uani 1 4 d .
C11 C 0.7510(5) 0.15651(10) -0.01552(14) 0.0202(5) Uani 1 4 d .
C12 C 0.7952(5) 0.19230(10) 0.05088(14) 0.0195(5) Uani 1 4 d .
C13 C 0.6469(5) 0.23998(10) 0.06341(13) 0.0169(5) Uani 1 4 d .
C14 C 0.4368(4) 0.25621(10) 0.00987(13) 0.0154(5) Uani 1 4 d .
C15 C 0.2763(4) 0.30636(9) 0.01955(13) 0.0146(5) Uani 1 4 d .
C16 C 0.0732(4) 0.31945(9) -0.03651(13) 0.0138(4) Uani 1 4 d .
C17 C -0.0958(4) 0.36780(9) -0.03091(13) 0.0146(5) Uani 1 4 d .
C18 C -0.2958(4) 0.37828(9) -0.09006(13) 0.0147(5) Uani 1 4 d .
C19 C 0.3174(4) 0.34570(9) 0.08612(13) 0.0149(5) Uani 1 4 d .
C21 C -0.0557(5) 0.40652(9) 0.03648(13) 0.0160(5) Uani 1 4 d .
C22 C 0.2058(5) 0.43469(9) 0.15337(13) 0.0165(5) Uani 1 4 d .
C23 C 0.0424(5) 0.41857(10) 0.22576(14) 0.0186(5) Uani 1 4 d .
C24 C 0.0557(5) 0.46301(10) 0.29211(14) 0.0196(5) Uani 1 4 d .
C25 C 0.3342(5) 0.47344(11) 0.32473(14) 0.0235(5) Uani 1 4 d .
C26 C 0.3398(6) 0.50713(14) 0.40241(17) 0.0355(7) Uani 1 4 d .
C27 C 0.2124(7) 0.56528(13) 0.39752(19) 0.0410(7) Uani 1 4 d .
H1 H -0.45367 0.45344 -0.04719 0.0200 Uiso 1 4 calc R
H2 H -0.77167 0.46692 -0.1441 0.0224 Uiso 1 4 calc R
H3 H -0.82691 0.4014 -0.24958 0.0224 Uiso 1 4 calc R
H4 H -0.5503 0.32317 -0.25781 0.0205 Uiso 1 4 calc R
H10 H 0.52403 0.14616 -0.11326 0.0217 Uiso 1 4 calc R
H11 H 0.85634 0.12342 -0.02314 0.0242 Uiso 1 4 calc R
H12 H 0.93203 0.18291 0.08787 0.0234 Uiso 1 4 calc R
H13 H 0.6835 0.26304 0.10875 0.0203 Uiso 1 4 calc R
H22A H 0.15762 0.47369 0.13571 0.0198 Uiso 1 4 calc R
H22B H 0.39598 0.43468 0.16816 0.0198 Uiso 1 4 calc R
H23A H 0.10639 0.38155 0.24689 0.0223 Uiso 1 4 calc R
H23B H -0.14445 0.41354 0.20885 0.0223 Uiso 1 4 calc R
H24A H -0.01652 0.4995 0.27158 0.0235 Uiso 1 4 calc R
H24B H -0.05827 0.45037 0.33629 0.0235 Uiso 1 4 calc R
H25A H 0.42209 0.43617 0.33363 0.0282 Uiso 1 4 calc R
H25B H 0.43697 0.49448 0.28437 0.0282 Uiso 1 4 calc R
H26A H 0.24885 0.48454 0.44373 0.0426 Uiso 1 4 calc R
H26B H 0.52633 0.51189 0.41983 0.0426 Uiso 1 4 calc R
H27A H 0.02272 0.56096 0.38628 0.0492 Uiso 1 4 calc R
H27B H 0.29407 0.58738 0.35478 0.0492 Uiso 1 4 calc R
H27C H 0.23748 0.58528 0.44831 0.0492 Uiso 1 4 calc R

loop_
_atom_site_aniso_label
_atom_site_aniso_U_11
_atom_site_aniso_U_22
_atom_site_aniso_U_33
_atom_site_aniso_U_12
_atom_site_aniso_U_13
_atom_site_aniso_U_23
S1 0.0170(3) 0.0188(3) 0.0150(3) 0.0022(2) -0.0031(2) -0.0035(2)
S2 0.0169(3) 0.0179(3) 0.0164(3) 0.0025(2) -0.0026(2) -0.0040(2)
O1 0.0212(9) 0.0199(8) 0.0148(8) 0.0007(7) -0.0054(7) -0.0005(6)
O2 0.0247(9) 0.0202(9) 0.0217(9) 0.0069(7) -0.0062(7) -0.0057(7)
N1 0.0161(10) 0.0153(9) 0.0133(9) -0.0006(7) -0.0019(7) -0.0009(7)
C1 0.0183(12) 0.0156(11) 0.0161(11) -0.0010(9) 0.0004(9) 0.0004(9)
C2 0.0190(12) 0.0168(11) 0.0204(12) 0.0014(9) 0.0004(9) 0.0037(9)
C3 0.0181(12) 0.0204(12) 0.0174(11) -0.0004(9) -0.0036(9) 0.0034(9)
C4 0.0187(12) 0.0181(11) 0.0145(11) -0.0040(9) -0.0012(9) -0.0003(9)
C5 0.0148(11) 0.0163(11) 0.0152(11) -0.0015(9) 0.0009(9) 0.0026(9)
C6 0.0154(11) 0.0174(11) 0.0128(11) -0.0032(9) 0.0015(9) -0.0000(9)
C7 0.0134(11) 0.0160(11) 0.0146(11) -0.0027(8) 0.0015(9) 0.0016(9)
C8 0.0160(11) 0.0152(11) 0.0140(11) -0.0034(9) 0.0011(9) -0.0002(9)
C9 0.0150(11) 0.0145(11) 0.0159(11) -0.0015(9) 0.0017(9) 0.0017(9)
C10 0.0196(12) 0.0171(11) 0.0176(11) 0.0003(9) 0.0025(9) -0.0005(9)
C11 0.0197(12) 0.0176(11) 0.0233(13) 0.0032(9) 0.0014(10) 0.0022(9)
C12 0.0177(12) 0.0245(12) 0.0163(12) 0.0019(9) -0.0022(9) 0.0040(9)
C13 0.0178(12) 0.0199(12) 0.0130(11) -0.0009(9) 0.0003(9) 0.0003(9)
C14 0.0146(11) 0.0172(11) 0.0146(11) -0.0016(9) 0.0013(9) 0.0024(9)
C15 0.0149(11) 0.0152(11) 0.0138(11) -0.0017(9) 0.0022(9) 0.0018(8)
C16 0.0134(11) 0.0148(11) 0.0132(11) -0.0030(8) 0.0016(8) 0.0022(9)
C17 0.0144(11) 0.0155(11) 0.0140(11) -0.0024(9) 0.0017(9) 0.0017(9)
C18 0.0136(11) 0.0158(11) 0.0148(11) -0.0026(8) 0.0025(9) 0.0019(9)
C19 0.0140(11) 0.0172(11) 0.0136(11) -0.0020(9) 0.0014(9) 0.0027(9)
C21 0.0172(11) 0.0163(11) 0.0145(11) -0.0017(9) -0.0006(9) 0.0022(9)
C22 0.0185(12) 0.0150(11) 0.0160(11) -0.0014(9) -0.0027(9) -0.0029(9)
C23 0.0191(12) 0.0176(11) 0.0190(12) -0.0005(9) -0.0017(9) -0.0003(9)
C24 0.0213(12) 0.0215(12) 0.0160(11) 0.0028(9) 0.0005(9) -0.0010(9)
C25 0.0234(13) 0.0285(13) 0.0183(12) 0.0032(10) -0.0041(10) -0.0034(10)
C26 0.0310(15) 0.0511(18) 0.0242(14) -0.0011(13) -0.0087(12) -0.0097(13)
C27 0.0449(18) 0.0422(17) 0.0360(17) -0.0101(14) 0.0014(14) -0.0187(14)

loop_
_atom_type_symbol
_atom_type_description
_atom_type_scat_dispersion_real
_atom_type_scat_dispersion_imag
_atom_type_scat_source
C C 0.0181 0.0091
;
International Tables for Crystallography
(1992, Vol. C, Tables 4.2.6.8 and 6.1.1.4)
;
H H 0.0000 0.0000
;
International Tables for Crystallography
(1992, Vol. C, Table 6.1.1.4)
;
O O 0.0492 0.0322
;
International Tables for Crystallography
(1992, Vol. C, Tables 4.2.6.8 and 6.1.1.4)
;
N N 0.0311 0.0180
;
International Tables for Crystallography
(1992, Vol. C, Tables 4.2.6.8 and 6.1.1.4)
;
S S 0.3331 0.5567
;
International Tables for Crystallography
(1992, Vol. C, Tables 4.2.6.8 and 6.1.1.4)
;

loop_
_geom_angle_atom_site_label_1
_geom_angle_atom_site_label_2
_geom_angle_atom_site_label_3
_geom_angle
_geom_angle_publ_flag
S2 S1 C6 95.52(8) yes
S1 S2 C8 95.39(8) yes
C19 N1 C21 126.64(18) yes
C19 N1 C22 117.00(18) yes
C21 N1 C22 116.13(18) yes
C2 C1 C18 121.8(2) yes
C1 C2 C3 121.4(2) yes
C2 C3 C4 119.3(2) yes
C3 C4 C5 120.9(2) yes
C4 C5 C6 121.3(2) yes
C4 C5 C18 120.8(2) yes
C6 C5 C18 118.0(2) yes
S1 C6 C5 122.41(17) yes
S1 C6 C7 115.82(16) yes
C5 C6 C7 121.7(2) yes
C6 C7 C8 117.1(2) yes
C6 C7 C16 121.30(19) yes
C8 C7 C16 121.6(2) yes
S2 C8 C7 116.14(16) yes
S2 C8 C9 122.61(16) yes
C7 C8 C9 121.2(2) yes
C8 C9 C10 120.7(2) yes
C8 C9 C14 118.33(19) yes
C10 C9 C14 121.0(2) yes
C9 C10 C11 120.9(2) yes
C10 C11 C12 119.0(2) yes
C11 C12 C13 121.8(2) yes
C12 C13 C14 121.7(2) yes
C9 C14 C13 115.7(2) yes
C9 C14 C15 120.2(2) yes
C13 C14 C15 124.1(2) yes
C14 C15 C16 120.44(19) yes
C14 C15 C19 121.76(19) yes
C16 C15 C19 117.80(19) yes
C7 C16 C15 118.08(19) yes
C7 C16 C17 117.93(19) yes
C15 C16 C17 124.0(2) yes
C16 C17 C18 120.73(19) yes
C16 C17 C21 117.85(19) yes
C18 C17 C21 121.42(19) yes
C1 C18 C5 115.79(19) yes
C1 C18 C17 123.9(2) yes
C5 C18 C17 120.31(19) yes
O1 C19 N1 118.05(19) yes
O1 C19 C15 125.0(2) yes
N1 C19 C15 116.94(19) yes
O2 C21 N1 118.0(2) yes
O2 C21 C17 125.7(2) yes
N1 C21 C17 116.35(19) yes
N1 C22 C23 110.81(18) yes
C22 C23 C24 113.16(19) yes
C23 C24 C25 113.9(2) yes
C24 C25 C26 113.5(2) yes
C25 C26 C27 114.7(2) yes
C2 C1 H1 119.109 no
C18 C1 H1 119.106 no
C1 C2 H2 119.280 no
C3 C2 H2 119.286 no
C2 C3 H3 120.369 no
C4 C3 H3 120.340 no
C3 C4 H4 119.548 no
C5 C4 H4 119.550 no
C9 C10 H10 119.562 no
C11 C10 H10 119.580 no
C10 C11 H11 120.483 no
C12 C11 H11 120.500 no
C11 C12 H12 119.106 no
C13 C12 H12 119.108 no
C12 C13 H13 119.162 no
C14 C13 H13 119.176 no
N1 C22 H22A 109.479 no
N1 C22 H22B 109.483 no
C23 C22 H22A 109.483 no
C23 C22 H22B 109.480 no
H22A C22 H22B 108.062 no
C22 C23 H23A 108.949 no
C22 C23 H23B 108.948 no
C24 C23 H23A 108.938 no
C24 C23 H23B 108.936 no
H23A C23 H23B 107.771 no
C23 C24 H24A 108.778 no
C23 C24 H24B 108.781 no
C25 C24 H24A 108.794 no
C25 C24 H24B 108.784 no
H24A C24 H24B 107.668 no
C24 C25 H25A 108.884 no
C24 C25 H25B 108.876 no
C26 C25 H25A 108.879 no
C26 C25 H25B 108.866 no
H25A C25 H25B 107.716 no
C25 C26 H26A 108.589 no
C25 C26 H26B 108.607 no
C27 C26 H26A 108.606 no
C27 C26 H26B 108.601 no
H26A C26 H26B 107.559 no
C26 C27 H27A 109.475 no
C26 C27 H27B 109.472 no
C26 C27 H27C 109.475 no
H27A C27 H27B 109.464 no
H27A C27 H27C 109.472 no
H27B C27 H27C 109.469 no

loop_
_geom_bond_atom_site_label_1
_geom_bond_atom_site_label_2
_geom_bond_distance
_geom_bond_publ_flag
S1 S2 2.0627(7) yes
S1 C6 1.738(2) yes
S2 C8 1.738(2) yes
O1 C19 1.238(3) yes
O2 C21 1.225(3) yes
N1 C19 1.389(3) yes
N1 C21 1.408(3) yes
N1 C22 1.472(3) yes
C1 C2 1.369(3) yes
C1 C18 1.430(3) yes
C2 C3 1.412(3) yes
C3 C4 1.362(3) yes
C4 C5 1.420(3) yes
C5 C6 1.402(3) yes
C5 C18 1.443(3) yes
C6 C7 1.407(3) yes
C7 C8 1.399(3) yes
C7 C16 1.424(3) yes
C8 C9 1.412(3) yes
C9 C10 1.424(3) yes
C9 C14 1.432(3) yes
C10 C11 1.359(3) yes
C11 C12 1.411(3) yes
C12 C13 1.363(3) yes
C13 C14 1.434(3) yes
C14 C15 1.438(3) yes
C15 C16 1.418(3) yes
C15 C19 1.462(3) yes
C16 C17 1.422(3) yes
C17 C18 1.430(3) yes
C17 C21 1.462(3) yes
C22 C23 1.525(3) yes
C23 C24 1.526(3) yes
C24 C25 1.524(3) yes
C25 C26 1.524(4) yes
C26 C27 1.509(4) yes
C1 H1 0.950 no
C2 H2 0.950 no
C3 H3 0.950 no
C4 H4 0.950 no
C10 H10 0.950 no
C11 H11 0.950 no
C12 H12 0.950 no
C13 H13 0.950 no
C22 H22A 0.990 no
C22 H22B 0.990 no
C23 H23A 0.990 no
C23 H23B 0.990 no
C24 H24A 0.990 no
C24 H24B 0.990 no
C25 H25A 0.990 no
C25 H25B 0.990 no
C26 H26A 0.990 no
C26 H26B 0.990 no
C27 H27A 0.980 no
C27 H27B 0.980 no
C27 H27C 0.980 no

loop_
_geom_contact_atom_site_label_1
_geom_contact_atom_site_label_2
_geom_contact_distance
_geom_contact_publ_flag
_geom_contact_site_symmetry_2
S1 C4 3.081(2) no .
S2 C10 3.085(2) no .
O1 C13 2.791(3) no .
O1 C14 2.936(3) no .
O1 C21 3.580(3) no .
O1 C22 2.649(3) no .
O1 C23 3.243(3) no .
O2 C1 2.783(3) no .
O2 C18 2.932(3) no .
O2 C19 3.564(3) no .
O2 C22 2.642(3) no .
O2 C23 3.216(3) no .
N1 C16 2.753(3) no .
C1 C4 2.793(3) no .
C1 C21 2.990(3) no .
C2 C5 2.782(3) no .
C3 C18 2.859(3) no .
C5 C16 2.885(3) no .
C6 C17 2.822(3) no .
C7 C14 2.817(3) no .
C7 C18 2.820(3) no .
C8 C15 2.826(3) no .
C9 C12 2.773(3) no .
C9 C16 2.878(3) no .
C10 C13 2.788(3) no .
C11 C14 2.859(3) no .
C13 C19 3.011(3) no .
C15 C21 2.901(3) no .
C17 C19 2.897(3) no .
C19 C23 3.228(3) no .
C21 C23 3.223(3) no .
C22 C25 3.079(3) no .
C24 C27 3.076(4) no .
S1 O1 2.9110(17) no 4_454
S2 O1 2.8946(16) no 4_454
S2 C23 3.578(2) no 4_554
O1 S1 2.9110(17) no 4_555
O1 S2 2.8946(16) no 4_555
O1 O2 3.397(2) no 1_655
O1 C21 3.336(3) no 1_655
O2 O1 3.397(2) no 1_455
O2 O2 3.574(2) no 3_565
O2 N1 3.570(3) no 1_455
O2 C1 3.459(3) no 3_465
O2 C2 3.271(3) no 3_465
O2 C19 3.503(3) no 1_455
O2 C22 3.520(3) no 1_455
N1 O2 3.570(3) no 1_655
C1 O2 3.459(3) no 3_465
C1 C15 3.595(3) no 1_455
C1 C16 3.526(3) no 1_455
C1 C17 3.594(3) no 1_455
C2 O2 3.271(3) no 3_465
C2 C16 3.545(3) no 1_455
C2 C17 3.344(3) no 1_455
C3 C5 3.598(3) no 1_455
C3 C6 3.472(3) no 1_455
C3 C7 3.498(3) no 1_455
C4 C6 3.569(3) no 1_455
C4 C7 3.304(3) no 1_455
C4 C8 3.478(3) no 1_455
C5 C3 3.598(3) no 1_655
C5 C7 3.600(3) no 1_455
C5 C8 3.516(3) no 1_455
C5 C9 3.555(3) no 1_455
C6 C3 3.472(3) no 1_655
C6 C4 3.569(3) no 1_655
C6 C9 3.333(3) no 1_455
C6 C10 3.583(3) no 1_455
C7 C3 3.498(3) no 1_655
C7 C4 3.304(3) no 1_655
C7 C5 3.600(3) no 1_655
C7 C11 3.599(3) no 1_455
C7 C12 3.558(3) no 1_455
C7 C13 3.575(3) no 1_455
C8 C4 3.478(3) no 1_655
C8 C5 3.516(3) no 1_655
C8 C11 3.352(3) no 1_455
C8 C12 3.590(3) no 1_455
C9 C5 3.555(3) no 1_655
C9 C6 3.333(3) no 1_655
C10 C6 3.583(3) no 1_655
C11 C7 3.599(3) no 1_655
C11 C8 3.352(3) no 1_655
C12 C7 3.558(3) no 1_655
C12 C8 3.590(3) no 1_655
C13 C7 3.575(3) no 1_655
C13 C16 3.318(3) no 1_655
C14 C17 3.595(3) no 1_655
C14 C18 3.588(3) no 1_655
C15 C1 3.595(3) no 1_655
C15 C17 3.595(3) no 1_655
C15 C18 3.316(3) no 1_655
C16 C1 3.526(3) no 1_655
C16 C2 3.545(3) no 1_655
C16 C13 3.318(3) no 1_455
C16 C18 3.598(3) no 1_655
C17 C1 3.594(3) no 1_655
C17 C2 3.344(3) no 1_655
C17 C14 3.595(3) no 1_455
C17 C15 3.595(3) no 1_455
C18 C14 3.588(3) no 1_455
C18 C15 3.316(3) no 1_455
C18 C16 3.598(3) no 1_455
C19 O2 3.503(3) no 1_655
C19 C21 3.582(3) no 1_655
C21 O1 3.336(3) no 1_455
C21 C19 3.582(3) no 1_455
C22 O2 3.520(3) no 1_655
C23 S2 3.578(2) no 4_455
S1 H4 2.6715 no .
S2 H10 2.6705 no .
O1 H13 2.1238 no .
O1 H22A 3.5541 no .
O1 H22B 2.3291 no .
O1 H23A 2.8017 no .
O2 H1 2.1138 no .
O2 H22A 2.3268 no .
O2 H22B 3.5533 no .
O2 H23B 2.7675 no .
N1 H23A 2.7070 no .
N1 H23B 2.6041 no .
C1 H3 3.2779 no .
C2 H4 3.2547 no .
C3 H1 3.2762 no .
C4 H2 3.2455 no .
C5 H1 3.2987 no .
C5 H3 3.2809 no .
C6 H4 2.6422 no .
C8 H10 2.6412 no .
C9 H11 3.2824 no .
C9 H13 3.2916 no .
C10 H12 3.2379 no .
C11 H13 3.2731 no .
C12 H10 3.2485 no .
C13 H11 3.2747 no .
C14 H10 3.3369 no .
C14 H12 3.2942 no .
C15 H13 2.7268 no .
C17 H1 2.7128 no .
C18 H2 3.2967 no .
C18 H4 3.3420 no .
C19 H13 2.7021 no .
C19 H22A 3.2170 no .
C19 H22B 2.5271 no .
C19 H23A 3.0327 no .
C19 H23B 3.5121 no .
C21 H1 2.6760 no .
C21 H22A 2.5242 no .
C21 H22B 3.2276 no .
C21 H23B 2.9385 no .
C22 H24A 2.7494 no .
C22 H24B 3.3832 no .
C22 H25A 3.2061 no .
C22 H25B 2.8468 no .
C23 H25A 2.6556 no .
C23 H25B 2.8393 no .
C24 H22A 2.6936 no .
C24 H22B 2.7953 no .
C24 H26A 2.7621 no .
C24 H26B 3.3834 no .
C24 H27A 2.7925 no .
C24 H27B 3.3189 no .
C25 H22A 3.2867 no .
C25 H22B 2.8021 no .
C25 H23A 2.7626 no .
C25 H23B 3.3908 no .
C25 H27A 2.7907 no .
C25 H27B 2.7242 no .
C25 H27C 3.3810 no .
C26 H24A 2.8299 no .
C26 H24B 2.6451 no .
C27 H24A 2.8506 no .
C27 H24B 3.1843 no .
C27 H25A 3.3834 no .
C27 H25B 2.7748 no .
H1 H2 2.2955 no .
H2 H3 2.3576 no .
H3 H4 2.3100 no .
H10 H11 2.3097 no .
H11 H12 2.3549 no .
H12 H13 2.2879 no .
H22A H23A 2.8673 no .
H22A H23B 2.4225 no .
H22A H24A 2.5282 no .
H22A H24B 3.5941 no .
H22A H25B 2.8945 no .
H22B H23A 2.3419 no .
H22B H23B 2.8667 no .
H22B H24A 3.1230 no .
H22B H25A 2.7801 no .
H22B H25B 2.4089 no .
H23A H24A 2.8630 no .
H23A H24B 2.3609 no .
H23A H25A 2.4999 no .
H23A H25B 3.1876 no .
H23B H24A 2.3591 no .
H23B H24B 2.3432 no .
H23B H25A 3.5678 no .
H24A H25A 2.8542 no .
H24A H25B 2.3027 no .
H24A H26A 3.1914 no .
H24A H27A 2.4107 no .
H24A H27B 2.9329 no .
H24B H25A 2.4517 no .
H24B H25B 2.8540 no .
H24B H26A 2.4977 no .
H24B H26B 3.5606 no .
H24B H27A 2.7521 no .
H25A H26A 2.3465 no .
H25A H26B 2.3452 no .
H25B H26A 2.8597 no .
H25B H26B 2.3493 no .
H25B H27A 3.1339 no .
H25B H27B 2.5835 no .
H26A H27A 2.3270 no .
H26A H27B 2.8449 no .
H26A H27C 2.3617 no .
H26B H27A 2.8433 no .
H26B H27B 2.3807 no .
H26B H27C 2.3091 no .
S1 H10 3.5248 no 1_455
S1 H13 3.1170 no 4_454
S1 H23A 3.1823 no 4_454
S2 H4 3.4986 no 1_655
S2 H13 3.3482 no 4_454
S2 H23A 3.3741 no 4_454
S2 H23A 3.0919 no 4_554
S2 H23B 3.1683 no 4_554
S2 H25A 3.3410 no 4_454
O1 H23B 2.8077 no 1_655
O2 H1 2.9177 no 3_465
O2 H2 2.5293 no 3_465
O2 H22B 2.8889 no 1_455
N1 H1 3.3133 no 1_655
C1 H22A 2.9354 no 3_565
C1 H22B 3.5369 no 3_565
C2 H22A 3.3186 no 3_465
C2 H22A 3.3312 no 3_565
C2 H22B 3.3642 no 3_565
C2 H24A 3.0628 no 3_465
C2 H25B 3.0717 no 3_565
C3 H24A 3.0388 no 3_465
C3 H25B 3.1455 no 3_565
C3 H27A 3.5257 no 3_465
C3 H27B 3.1954 no 3_565
C4 H12 3.3991 no 4_354
C4 H27B 3.0323 no 3_565
C5 H3 3.3272 no 1_655
C6 H3 3.3968 no 1_655
C6 H4 3.5636 no 1_655
C7 H4 3.4894 no 1_655
C8 H4 3.4462 no 1_655
C8 H11 3.4794 no 1_455
C9 H11 3.5946 no 1_455
C9 H12 3.5163 no 1_455
C10 H23A 3.3408 no 4_554
C10 H24B 3.2903 no 4_554
C10 H25A 3.5218 no 4_554
C10 H27C 3.2055 no 2_545
C11 H25A 3.4537 no 4_554
C11 H26A 3.3740 no 4_554
C11 H27A 3.4209 no 2_545
C11 H27C 3.1967 no 2_545
C11 H27C 3.2671 no 2_645
C12 H4 3.3166 no 4_655
C12 H27B 3.5752 no 2_645
C12 H27C 3.4444 no 2_645
C14 H12 3.3544 no 1_455
C15 H12 3.5712 no 1_455
C15 H13 3.5155 no 1_455
C16 H13 3.4186 no 1_455
C17 H2 3.4293 no 1_655
C17 H13 3.5814 no 1_455
C18 H2 3.4943 no 1_655
C19 H1 3.5748 no 1_655
C21 H1 3.5416 no 1_655
C21 H2 3.5849 no 3_465
C22 H1 3.4157 no 3_565
C22 H2 3.1848 no 3_465
C22 H23B 3.4391 no 1_655
C23 H2 3.3019 no 3_465
C23 H10 3.1015 no 4_455
C23 H22B 3.4174 no 1_455
C24 H2 3.2935 no 3_465
C24 H3 3.4518 no 3_465
C24 H10 3.0158 no 4_455
C24 H25A 3.3455 no 1_455
C24 H25B 3.2145 no 1_455
C25 H10 3.3807 no 4_455
C25 H11 3.4173 no 4_455
C25 H23B 3.5803 no 1_655
C25 H24A 3.4652 no 1_655
C25 H24B 3.1217 no 1_655
C26 H11 3.3043 no 4_455
C26 H24B 3.5123 no 1_655
C26 H26A 3.3027 no 3_666
C26 H26B 3.0849 no 3_666
C27 H3 3.2343 no 3_465
C27 H11 3.3087 no 2_655
C27 H12 3.2973 no 2_655
H1 O2 2.9177 no 3_465
H1 N1 3.3133 no 1_455
H1 C19 3.5748 no 1_455
H1 C21 3.5416 no 1_455
H1 C22 3.4157 no 3_565
H1 H1 2.7396 no 3_465
H1 H22A 2.7229 no 3_565
H1 H22B 3.3305 no 3_565
H2 O2 2.5293 no 3_465
H2 C17 3.4293 no 1_455
H2 C18 3.4943 no 1_455
H2 C21 3.5849 no 3_465
H2 C22 3.1848 no 3_465
H2 C23 3.3019 no 3_465
H2 C24 3.2935 no 3_465
H2 H22A 2.4015 no 3_465
H2 H22A 3.4027 no 3_565
H2 H22B 3.0166 no 3_565
H2 H23B 3.0317 no 3_465
H2 H24A 2.5084 no 3_465
H2 H25B 3.0529 no 3_565
H3 C5 3.3272 no 1_455
H3 C6 3.3968 no 1_455
H3 C24 3.4518 no 3_465
H3 C27 3.2343 no 3_465
H3 H24A 2.4787 no 3_465
H3 H25B 3.1939 no 3_565
H3 H27A 2.6403 no 3_465
H3 H27B 2.9439 no 3_465
H3 H27B 3.2489 no 3_565
H4 S2 3.4986 no 1_455
H4 C6 3.5636 no 1_455
H4 C7 3.4894 no 1_455
H4 C8 3.4462 no 1_455
H4 C12 3.3166 no 4_354
H4 H12 2.5955 no 4_354
H4 H13 3.2919 no 4_354
H4 H27B 2.9611 no 3_565
H10 S1 3.5248 no 1_655
H10 C23 3.1015 no 4_554
H10 C24 3.0158 no 4_554
H10 C25 3.3807 no 4_554
H10 H23A 2.4761 no 4_554
H10 H23B 3.3973 no 4_554
H10 H24B 2.4484 no 4_554
H10 H25A 2.9334 no 4_554
H10 H26A 3.3991 no 4_554
H10 H27C 3.3967 no 2_545
H11 C8 3.4794 no 1_655
H11 C9 3.5946 no 1_655
H11 C25 3.4173 no 4_554
H11 C26 3.3043 no 4_554
H11 C27 3.3087 no 2_645
H11 H24B 3.5824 no 4_554
H11 H25A 2.8037 no 4_554
H11 H26A 2.6443 no 4_554
H11 H26B 3.1876 no 2_645
H11 H26B 3.4234 no 4_554
H11 H27A 3.3460 no 2_545
H11 H27B 3.4217 no 2_645
H11 H27C 3.3875 no 2_545
H11 H27C 2.5556 no 2_645
H12 C4 3.3991 no 4_655
H12 C9 3.5163 no 1_655
H12 C14 3.3544 no 1_655
H12 C15 3.5712 no 1_655
H12 C27 3.2973 no 2_645
H12 H4 2.5955 no 4_655
H12 H27B 2.7964 no 2_645
H12 H27C 2.9006 no 2_645
H13 S1 3.1170 no 4_555
H13 S2 3.3482 no 4_555
H13 C15 3.5155 no 1_655
H13 C16 3.4186 no 1_655
H13 C17 3.5814 no 1_655
H13 H4 3.2919 no 4_655
H22A C1 2.9354 no 3_565
H22A C2 3.3186 no 3_465
H22A C2 3.3312 no 3_565
H22A H1 2.7229 no 3_565
H22A H2 2.4015 no 3_465
H22A H2 3.4027 no 3_565
H22B O2 2.8889 no 1_655
H22B C1 3.5369 no 3_565
H22B C2 3.3642 no 3_565
H22B C23 3.4174 no 1_655
H22B H1 3.3305 no 3_565
H22B H2 3.0166 no 3_565
H22B H23B 2.4639 no 1_655
H23A S1 3.1823 no 4_555
H23A S2 3.0919 no 4_455
H23A S2 3.3741 no 4_555
H23A C10 3.3408 no 4_455
H23A H10 2.4761 no 4_455
H23B S2 3.1683 no 4_455
H23B O1 2.8077 no 1_455
H23B C22 3.4391 no 1_455
H23B C25 3.5803 no 1_455
H23B H2 3.0317 no 3_465
H23B H10 3.3973 no 4_455
H23B H22B 2.4639 no 1_455
H23B H25A 3.0950 no 1_455
H23B H25B 3.1212 no 1_455
H24A C2 3.0628 no 3_465
H24A C3 3.0388 no 3_465
H24A C25 3.4652 no 1_455
H24A H2 2.5084 no 3_465
H24A H3 2.4787 no 3_465
H24A H25A 3.3775 no 1_455
H24A H25B 2.7758 no 1_455
H24A H26B 3.4286 no 1_455
H24B C10 3.2903 no 4_455
H24B C25 3.1217 no 1_455
H24B C26 3.5123 no 1_455
H24B H10 2.4484 no 4_455
H24B H11 3.5824 no 4_455
H24B H25A 2.6474 no 1_455
H24B H25B 2.8783 no 1_455
H24B H26B 2.9193 no 1_455
H25A S2 3.3410 no 4_555
H25A C10 3.5218 no 4_455
H25A C11 3.4537 no 4_455
H25A C24 3.3455 no 1_655
H25A H10 2.9334 no 4_455
H25A H11 2.8037 no 4_455
H25A H23B 3.0950 no 1_655
H25A H24A 3.3775 no 1_655
H25A H24B 2.6474 no 1_655
H25B C2 3.0717 no 3_565
H25B C3 3.1455 no 3_565
H25B C24 3.2145 no 1_655
H25B H2 3.0529 no 3_565
H25B H3 3.1939 no 3_565
H25B H23B 3.1212 no 1_655
H25B H24A 2.7758 no 1_655
H25B H24B 2.8783 no 1_655
H26A C11 3.3740 no 4_455
H26A C26 3.3027 no 3_666
H26A H10 3.3991 no 4_455
H26A H11 2.6443 no 4_455
H26A H26A 3.2459 no 3_566
H26A H26A 3.2293 no 3_666
H26A H26B 2.5466 no 3_666
H26A H27A 3.3554 no 3_566
H26A H27C 3.4797 no 3_566
H26A H27C 3.5484 no 3_666
H26B C26 3.0849 no 3_666
H26B H11 3.1876 no 2_655
H26B H11 3.4234 no 4_455
H26B H24A 3.4286 no 1_655
H26B H24B 2.9193 no 1_655
H26B H26A 2.5466 no 3_666
H26B H26B 2.7651 no 3_666
H26B H27A 2.8226 no 1_655
H26B H27C 3.3831 no 3_666
H27A C3 3.5257 no 3_465
H27A C11 3.4209 no 2_555
H27A H3 2.6403 no 3_465
H27A H11 3.3460 no 2_555
H27A H26A 3.3554 no 3_566
H27A H26B 2.8226 no 1_455
H27B C3 3.1954 no 3_565
H27B C4 3.0323 no 3_565
H27B C12 3.5752 no 2_655
H27B H3 2.9439 no 3_465
H27B H3 3.2489 no 3_565
H27B H4 2.9611 no 3_565
H27B H11 3.4217 no 2_655
H27B H12 2.7964 no 2_655
H27C C10 3.2055 no 2_555
H27C C11 3.1967 no 2_555
H27C C11 3.2671 no 2_655
H27C C12 3.4444 no 2_655
H27C H10 3.3967 no 2_555
H27C H11 3.3875 no 2_555
H27C H11 2.5556 no 2_655
H27C H12 2.9006 no 2_655
H27C H26A 3.4797 no 3_566
H27C H26A 3.5484 no 3_666
H27C H26B 3.3831 no 3_666

loop_
_geom_torsion_atom_site_label_1
_geom_torsion_atom_site_label_2
_geom_torsion_atom_site_label_3
_geom_torsion_atom_site_label_4
_geom_torsion
_geom_torsion_publ_flag
S2 S1 C6 C5 177.84(15) no
S2 S1 C6 C7 -0.69(14) no
C6 S1 S2 C8 1.69(8) no
S1 S2 C8 C7 -2.61(14) no
S1 S2 C8 C9 179.04(15) no
C19 N1 C21 O2 171.85(19) no
C19 N1 C21 C17 -8.1(3) no
C21 N1 C19 O1 -172.76(18) no
C21 N1 C19 C15 7.4(3) no
C19 N1 C22 C23 -87.8(2) no
C22 N1 C19 O1 1.6(3) no
C22 N1 C19 C15 -178.28(16) no
C21 N1 C22 C23 87.2(2) no
C22 N1 C21 O2 -2.5(3) no
C22 N1 C21 C17 177.47(16) no
C2 C1 C18 C5 1.3(3) no
C2 C1 C18 C17 -179.61(19) no
C18 C1 C2 C3 0.0(3) no
C1 C2 C3 C4 -0.9(3) no
C2 C3 C4 C5 0.4(3) no
C3 C4 C5 C6 -179.13(19) no
C3 C4 C5 C18 0.9(3) no
C4 C5 C6 S1 3.0(3) no
C4 C5 C6 C7 -178.59(18) no
C4 C5 C18 C1 -1.7(3) no
C4 C5 C18 C17 179.11(18) no
C6 C5 C18 C1 178.32(17) no
C6 C5 C18 C17 -0.8(3) no
C18 C5 C6 S1 -177.09(16) no
C18 C5 C6 C7 1.3(3) no
S1 C6 C7 C8 -1.0(3) no
S1 C6 C7 C16 177.41(13) no
C5 C6 C7 C8 -179.56(18) no
C5 C6 C7 C16 -1.1(3) no
C6 C7 C8 S2 2.6(3) no
C6 C7 C8 C9 -178.99(18) no
C6 C7 C16 C15 -179.26(18) no
C6 C7 C16 C17 0.3(3) no
C8 C7 C16 C15 -0.9(3) no
C8 C7 C16 C17 178.68(18) no
C16 C7 C8 S2 -175.79(17) no
C16 C7 C8 C9 2.6(3) no
S2 C8 C9 C10 -3.2(3) no
S2 C8 C9 C14 176.11(13) no
C7 C8 C9 C10 178.50(18) no
C7 C8 C9 C14 -2.2(3) no
C8 C9 C10 C11 178.50(19) no
C8 C9 C14 C13 -178.18(17) no
C8 C9 C14 C15 0.2(3) no
C10 C9 C14 C13 1.2(3) no
C10 C9 C14 C15 179.50(18) no
C14 C9 C10 C11 -0.8(3) no
C9 C10 C11 C12 0.1(3) no
C10 C11 C12 C13 0.1(3) no
C11 C12 C13 C14 0.3(3) no
C12 C13 C14 C9 -0.9(3) no
C12 C13 C14 C15 -179.2(2) no
C9 C14 C15 C16 1.5(3) no
C9 C14 C15 C19 -177.84(18) no
C13 C14 C15 C16 179.67(19) no
C13 C14 C15 C19 0.4(3) no
C14 C15 C16 C7 -1.1(3) no
C14 C15 C16 C17 179.35(18) no
C14 C15 C19 O1 -2.8(3) no
C14 C15 C19 N1 177.04(18) no
C16 C15 C19 O1 177.85(19) no
C16 C15 C19 N1 -2.3(3) no
C19 C15 C16 C7 178.23(17) no
C19 C15 C16 C17 -1.3(3) no
C7 C16 C17 C18 0.2(3) no
C7 C16 C17 C21 -179.04(17) no
C15 C16 C17 C18 179.74(18) no
C15 C16 C17 C21 0.5(3) no
C16 C17 C18 C1 -179.00(18) no
C16 C17 C18 C5 0.1(3) no
C16 C17 C21 O2 -176.18(19) no
C16 C17 C21 N1 3.8(3) no
C18 C17 C21 O2 4.6(3) no
C18 C17 C21 N1 -175.42(18) no
C21 C17 C18 C1 0.2(3) no
C21 C17 C18 C5 179.28(17) no
N1 C22 C23 C24 -172.86(15) no
C22 C23 C24 C25 -60.1(2) no
C23 C24 C25 C26 -166.92(17) no
C24 C25 C26 C27 -58.7(3) no
